data_2200137
loop_
_publ_author_name
'Zerzouf, A.'
'El Meslouhi, H.'
'Salem, M.'
'Essassi, E. M.'
'Pierrot, M.'

_publ_section_title
;
 Methyl (3-hydroxy-4-oxo-2-phenyl-1,5-benzothiazepin-5-yl)acetate
;
_journal_issue 4
_journal_name_full 'Acta Crystallographica Section E'
_journal_page_first o362
_journal_page_last o363
_journal_paper_doi 10.1107/S1600536801004846
_journal_volume 57
_journal_year 2001
_chemical_formula_iupac 'C18 H17 N O4 S'
_chemical_formula_moiety 'C18 H17 N O4 S'
_chemical_formula_sum 'C18 H17 N O4 S'
_chemical_formula_weight 343.401
_chemical_name_systematic
;
 ?
;
_space_group_IT_number 14
_symmetry_cell_setting monoclinic
_symmetry_space_group_name_Hall '-P 2ybc'
_symmetry_space_group_name_H-M 'P 1 21/c 1'
_cell_angle_alpha 90.000(4)
_cell_angle_beta 151.086(3)
_cell_angle_gamma 90.000(10)
_cell_formula_units_Z 4
_cell_length_a 13.6308(8)
_cell_length_b 15.1336(9)
_cell_length_c 16.1540(10)
_cell_measurement_reflns_used ' 10319'
_cell_measurement_temperature 298
_cell_measurement_theta_max 26.40
_cell_measurement_theta_min 1
_cell_volume 1611.2(2)
_computing_data_collection 'KappaCCD Reference Manual (Nonius, 1998)'
_computing_data_reduction 'DENZO and SCALEPACK (Otwinowski & Minor, 1997)'
_computing_molecular_graphics 'ORTEPII (Johnson, 1976)'
_computing_publication_material maXus
_computing_structure_refinement 'maXus (Mackay et al., 1999)'
_computing_structure_solution 'SIR92 (Altomare et al., 1994)'
_diffrn_measurement_device KappaCCD
_diffrn_measurement_method \f
_diffrn_radiation_source 'fine-focus sealed tube'
_diffrn_radiation_type MoK\a
_diffrn_reflns_av_R_equivalents .046
_diffrn_reflns_limit_h_max 16
_diffrn_reflns_limit_h_min -16
_diffrn_reflns_limit_k_max 0
_diffrn_reflns_limit_k_min -18
_diffrn_reflns_limit_l_max 16
_diffrn_reflns_limit_l_min -20
_diffrn_reflns_number 3302
_diffrn_reflns_theta_max 26.38
_exptl_absorpt_coefficient_mu .223
_exptl_absorpt_correction_type none
_exptl_crystal_colour Violet
_exptl_crystal_density_diffrn 1.416
_exptl_crystal_density_method 'not measured'
_exptl_crystal_description Prism
_exptl_crystal_F_000 720
_exptl_crystal_size_max .40
_exptl_crystal_size_mid .30
_exptl_crystal_size_min .20
_refine_diff_density_max .24
_refine_diff_density_min -.30
_refine_ls_extinction_method none
_refine_ls_goodness_of_fit_all 1.510
_refine_ls_goodness_of_fit_ref 1.364
_refine_ls_hydrogen_treatment noref
_refine_ls_matrix_type full
_refine_ls_number_parameters 217
_refine_ls_number_reflns 2569
_refine_ls_R_factor_all .065
_refine_ls_R_factor_gt .045
_refine_ls_shift/su_max .015
_refine_ls_shift/su_mean .003
_refine_ls_structure_factor_coef F^2^
_refine_ls_weighting_details 'w = 1/[\s^2^(Fo^2^) + 0.03Fo^2^]'
_refine_ls_weighting_scheme sigma
_refine_ls_wR_factor_all .050
_refine_ls_wR_factor_ref .048
_reflns_number_gt 2569
_reflns_number_total 3156
_reflns_threshold_expression I>3\s(I)
_cod_data_source_file cf6057.cif
_cod_data_source_block I
_cod_depositor_comments
;
The following automatic conversions were performed:
'_symmetry_cell_setting' value 'Monoclinic' changed to 'monoclinic'
according to '/home/saulius/struct/CIF-dictionaries/cif_core.dic'
dictionary named 'cif_core.dic' version 2.4.1 from 2010-06-29.

Automatic conversion script
Id: cif_fix_enum 1527 2010-12-29 10:47:43Z saulius 

The following automatic conversions were performed:

'_atom_site_adp_type' tag value 'Uij' was replaced with 'Uani' value
24 times.

Automatic conversion script
Id: cif_fix_values 1646 2011-03-28 12:23:43Z adriana 

The following automatic conversions were performed:

'_symmetry_cell_setting' value 'Monoclinic' changed to 'monoclinic'
according to /home/saulius/struct/CIF-dictionaries/cif_core.dic
dictionary named 'cif_core.dic' version 2.4.1 from 2010-06-29.

Automatic conversion script
Id: cif_fix_values 1715 2011-07-08 13:25:40Z adriana 
;
_cod_original_sg_symbol_H-M 'P 21/c'
_cod_database_code 2200137
_cod_database_fobs_code 2200137

loop_
_symmetry_equiv_pos_as_xyz
+X,+Y,+Z
-X,-Y,-Z
'-X,+Y+ 1/2,-Z+ 1/2'
'+X,-Y+ 1/2,+Z+ 1/2'

loop_
_atom_site_label
_atom_site_fract_x
_atom_site_fract_y
_atom_site_fract_z
_atom_site_U_iso_or_equiv
_atom_site_adp_type
_atom_site_occupancy
S1 .043323(18) .376328(8) -.016113(15) .09284(7) Uani 1.00
O18 -.01596(4) .32975(2) -.30649(4) .08259(17) Uani 1.00
O19 .29436(5) .43419(2) -.05234(4) .09537(18) Uani 1.00
O22 .67789(5) .30762(2) .20966(4) .1256(2) Uani 1.00
O23 .84397(5) .43524(2) .34720(4) .1122(2) Uani 1.00
N5 .41618(5) .35605(2) .14507(4) .06322(19) Uani 1.00
C2 -.07943(6) .36288(3) -.20796(5) .0685(2) Uani 1.00
C3 .07045(6) .32628(3) -.16231(5) .0662(2) Uani 1.00
C4 .26885(6) .37712(3) -.01795(5) .0697(2) Uani 1.00
C6 .39450(6) .29014(3) .19221(5) .0694(2) Uani 1.00
C7 .54413(7) .22635(3) .31138(6) .0874(3) Uani 1.00
C8 .53301(8) .16520(3) .36676(6) .1089(3) Uani 1.00
C9 .37105(9) .16700(3) .30134(7) .1261(3) Uani 1.00
C10 .21874(7) .22834(3) .17918(6) .1045(3) Uani 1.00
C11 .22828(6) .29122(3) .12267(5) .0748(2) Uani 1.00
C12 -.17461(6) .44937(3) -.30402(5) .0689(2) Uani 1.00
C13 -.08121(7) .53048(3) -.22189(6) .0922(3) Uani 1.00
C14 -.17508(9) .60806(3) -.31654(8) .1468(3) Uani 1.00
C15 -.36056(9) .60541(4) -.49229(8) .1517(4) Uani 1.00
C16 -.45319(7) .52573(4) -.57519(6) .1052(3) Uani 1.00
C17 -.36203(6) .44790(3) -.48200(6) .0810(3) Uani 1.00
C20 .61013(6) .40095(3) .27691(5) .0745(2) Uani 1.00
C21 .71033(6) .37427(3) .27050(5) .0656(2) Uani 1.00
C24 .95452(8) .41952(3) .35279(7) .1240(3) Uani 1.00
H2 -.18663 .32026 -.28222 .05276 Uiso 1.00
H3 .09793 .26565 -.12860 .05190 Uiso 1.00
H7 .65520 .22464 .35500 .06208 Uiso 1.00
H8 .63868 .12210 .45140 .07114 Uiso 1.00
H9 .36277 .12497 .33961 .07850 Uiso 1.00
H10 .10540 .22851 .13281 .07015 Uiso 1.00
H13 .04919 .53296 -.09917 .06338 Uiso 1.00
H14 -.11036 .66396 -.25939 .08474 Uiso 1.00
H15 -.42640 .65904 -.55783 .09155 Uiso 1.00
H16 -.58180 .52358 -.69803 .07708 Uiso 1.00
H17 -.42749 .39217 -.53998 .06170 Uiso 1.00
H18 .04986 .38758 -.28624 .06267 Uiso 1.00
H20A .69835 .38557 .38711 .05748 Uiso 1.00
H20B .58802 .46365 .26043 .05748 Uiso 1.00
H24A 1.04642 .46750 .41072 .08136 Uiso 1.00
H24B .86042 .41502 .23810 .08136 Uiso 1.00
H24C 1.02972 .36540 .41302 .08136 Uiso 1.00

loop_
_atom_site_aniso_label
_atom_site_aniso_U_11
_atom_site_aniso_U_22
_atom_site_aniso_U_33
_atom_site_aniso_U_12
_atom_site_aniso_U_13
_atom_site_aniso_U_23
S1 .04872(7) .04516(7) .04300(7) .00509(6) .04246(7) .00202(6)
O18 .04275(18) .0538(2) .03141(17) .00596(15) .03293(16) -.00048(14)
O19 .04561(19) .04791(19) .04614(19) .00379(15) .04120(18) .00991(15)
O22 .0573(2) .0458(2) .0696(2) -.00760(17) .0565(2) -.01519(18)
O23 .0495(2) .0456(2) .0631(2) -.01029(16) .0509(2) -.01049(17)
N5 .02961(19) .0412(2) .02628(19) -.00350(15) .02420(18) -.00141(15)
C2 .0335(2) .0326(2) .0329(2) -.00331(18) .0297(2) -.00450(18)
C3 .0343(2) .0335(2) .0288(2) .00331(18) .0279(2) .00090(18)
C4 .0338(2) .0346(2) .0340(2) .00502(19) .0309(2) .00359(19)
C6 .0387(2) .0336(2) .0277(2) -.00261(19) .0292(2) -.00270(18)
C7 .0434(3) .0486(3) .0361(3) .0060(2) .0338(3) .0060(2)
C8 .0613(3) .0502(3) .0411(3) .0117(3) .0431(3) .0134(2)
C9 .0744(4) .0492(3) .0514(3) -.0061(3) .0558(3) .0029(3)
C10 .0580(3) .0466(3) .0460(3) -.0086(2) .0475(3) -.0050(2)
C11 .0404(3) .0353(2) .0324(2) -.0042(2) .0326(2) -.00441(19)
C12 .0322(2) .0336(2) .0354(2) .00140(19) .0310(2) -.00038(19)
C13 .0468(3) .0372(3) .0462(3) .0000(2) .0424(3) .0002(2)
C14 .0792(4) .0359(3) .0813(4) .0035(3) .0753(4) .0039(3)
C15 .0791(4) .0572(4) .0790(4) .0314(3) .0744(4) .0326(3)
C16 .0472(3) .0783(4) .0441(3) .0229(3) .0410(3) .0200(3)
C17 .0364(3) .0512(3) .0375(3) .0035(2) .0331(3) .0002(2)
C20 .0339(2) .0454(3) .0330(3) -.0064(2) .0288(2) -.0070(2)
C21 .0295(2) .0366(2) .0296(2) .0014(2) .0248(2) .0017(2)
C24 .0546(3) .0633(3) .0663(4) .0043(3) .0556(3) .0085(3)

loop_
_atom_type_symbol
_atom_type_description
_atom_type_scat_dispersion_real
_atom_type_scat_dispersion_imag
_atom_type_scat_source
'C ' 'C ' .0033 .0016 'Waasmaier & Kirfel (1995)'
'H ' 'H ' .0000 .0000 'Waasmaier & Kirfel (1995)'
'N ' 'N ' .0061 .0033 'Waasmaier & Kirfel (1995)'
'O ' 'O ' .0106 .0060 'Waasmaier & Kirfel (1995)'
'S ' 'S ' .1246 .1234 'Waasmaier & Kirfel (1995)'

loop_
_diffrn_radiation_wavelength
.71073

loop_
_geom_angle_atom_site_label_1
_geom_angle_atom_site_label_2
_geom_angle_atom_site_label_3
_geom_angle
C2 S1 C11 103.89(2)
C21 O23 C24 116.62(4)
C4 N5 C6 123.77(4)
C4 N5 C20 116.07(3)
C6 N5 C20 120.07(3)
S1 C2 C3 111.33(3)
S1 C2 C12 109.42(3)
C3 C2 C12 112.89(3)
O18 C3 C2 110.64(3)
O18 C3 C4 107.82(3)
C2 C3 C4 112.63(3)
O19 C4 N5 121.50(4)
O19 C4 C3 119.33(4)
N5 C4 C3 119.11(3)
N5 C6 C7 119.01(4)
N5 C6 C11 120.63(4)
C7 C6 C11 120.34(4)
C6 C7 C8 120.15(4)
C7 C8 C9 119.88(5)
C8 C9 C10 120.35(4)
C9 C10 C11 120.56(4)
S1 C11 C6 122.47(3)
S1 C11 C10 118.47(3)
C6 C11 C10 118.67(4)
C2 C12 C13 122.66(4)
C2 C12 C17 118.80(4)
C13 C12 C17 118.53(4)
C12 C13 C14 120.30(4)
C13 C14 C15 120.39(5)
C14 C15 C16 119.95(5)
C15 C16 C17 120.17(5)
C12 C17 C16 120.64(5)
N5 C20 C21 111.51(3)
O22 C21 O23 125.12(4)
O22 C21 C20 125.28(4)
O23 C21 C20 109.57(4)

loop_
_geom_bond_atom_site_label_1
_geom_bond_atom_site_label_2
_geom_bond_site_symmetry_1
_geom_bond_site_symmetry_2
_geom_bond_distance
_geom_bond_publ_flag
S1 C2 . . 1.8350(4) ?
S1 C11 . . 1.7738(4) ?
O18 C3 . . 1.4184(4) ?
O19 C4 . . 1.2304(5) ?
O22 C21 . . 1.1908(5) ?
O23 C21 . . 1.3243(5) ?
O23 C24 . . 1.4482(5) ?
N5 C4 . . 1.3457(5) ?
N5 C6 . . 1.4339(5) ?
N5 C20 . . 1.4594(5) ?
C2 C3 . . 1.5450(5) ?
C2 C12 . . 1.5098(6) ?
C3 C4 . . 1.5176(6) ?
C6 C7 . . 1.3870(6) ?
C6 C11 . . 1.3929(5) ?
C7 C8 . . 1.3847(7) ?
C8 C9 . . 1.3809(7) ?
C9 C10 . . 1.3761(7) ?
C10 C11 . . 1.4013(6) ?
C12 C13 . . 1.3896(6) ?
C12 C17 . . 1.3908(6) ?
C13 C14 . . 1.3887(6) ?
C14 C15 . . 1.3739(7) ?
C15 C16 . . 1.3718(8) ?
C16 C17 . . 1.3867(7) ?
C20 C21 . . 1.5121(6) ?
